data_4109308
loop_
_publ_author_name
'Yasuhide Inokuma'
'Zin Seok Yoon'
'Dongho Kim'
'Atsuhiro Osuka'

_publ_section_title
;
 meso-Aryl-Substituted Subporphyrins: Synthesis, Structures, and Large
 Substituent Effects on Their Electronic Properties
;
_journal_name_full 'Journal of the American Chemical Society'
_journal_page_first 4747
_journal_page_last 4761
_journal_paper_doi 10.1021/ja069324z
_journal_volume 129
_journal_year 2007
_chemical_formula_moiety '4(C34 H21 B N6 O7), 3(C H Cl3)'
_chemical_formula_sum 'C139 H87 B4 Cl9 N24 O28'
_chemical_formula_weight 2903.60
_chemical_name_systematic
; 
 ? 
;
_space_group_IT_number 1
_symmetry_cell_setting triclinic
_symmetry_space_group_name_Hall 'P 1'
_symmetry_space_group_name_H-M 'P 1'
_atom_sites_solution_hydrogens geom
_atom_sites_solution_primary direct
_atom_sites_solution_secondary difmap
_audit_creation_method SHELXL-97
_cell_angle_alpha 79.2060(10)
_cell_angle_beta 81.2920(10)
_cell_angle_gamma 73.630(2)
_cell_formula_units_Z 1
_cell_length_a 14.2905(11)
_cell_length_b 14.3984(12)
_cell_length_c 16.4038(13)
_cell_measurement_reflns_used 7569
_cell_measurement_temperature 90(2)
_cell_measurement_theta_max 28.19
_cell_measurement_theta_min 2.37
_cell_volume 3163.7(4)
_computing_cell_refinement 'Bruker SMART'
_computing_data_collection 'Bruker SMART'
_computing_data_reduction 'Bruker SAINT'
_computing_molecular_graphics 'Bruker SHELXTL'
_computing_publication_material 'Bruker SHELXTL'
_computing_structure_refinement 'SHELXL-97 (Sheldrick, 1997)'
_computing_structure_solution 'SHELXS-97 (Sheldrick, 1990)'
_diffrn_ambient_temperature 90(2)
_diffrn_detector_area_resol_mean 8.366
_diffrn_measured_fraction_theta_full 0.888
_diffrn_measured_fraction_theta_max 0.888
_diffrn_measurement_device_type 'CCD area detector'
_diffrn_measurement_method 'phi and omega scans'
_diffrn_radiation_monochromator graphite
_diffrn_radiation_source 'fine-focus sealed tube'
_diffrn_radiation_type MoK\a
_diffrn_radiation_wavelength 0.71073
_diffrn_reflns_av_R_equivalents 0.0188
_diffrn_reflns_av_sigmaI/netI 0.0445
_diffrn_reflns_limit_h_max 18
_diffrn_reflns_limit_h_min -15
_diffrn_reflns_limit_k_max 18
_diffrn_reflns_limit_k_min -14
_diffrn_reflns_limit_l_max 18
_diffrn_reflns_limit_l_min -21
_diffrn_reflns_number 20046
_diffrn_reflns_theta_full 28.25
_diffrn_reflns_theta_max 28.25
_diffrn_reflns_theta_min 1.27
_exptl_absorpt_coefficient_mu 0.290
_exptl_absorpt_correction_T_max 0.9182
_exptl_absorpt_correction_T_min 0.9054
_exptl_absorpt_correction_type empirical
_exptl_crystal_colour orange
_exptl_crystal_density_diffrn 1.524
_exptl_crystal_description prism
_exptl_crystal_F_000 1486
_exptl_crystal_size_max 0.35
_exptl_crystal_size_mid 0.30
_exptl_crystal_size_min 0.30
_refine_diff_density_max 1.183
_refine_diff_density_min -0.740
_refine_diff_density_rms 0.065
_refine_ls_abs_structure_details 'Flack H D (1983), Acta Cryst. A39, 876-881'
_refine_ls_abs_structure_Flack 0.28(8)
_refine_ls_extinction_method none
_refine_ls_goodness_of_fit_ref 1.039
_refine_ls_hydrogen_treatment constr
_refine_ls_matrix_type full
_refine_ls_number_parameters 1886
_refine_ls_number_reflns 16516
_refine_ls_number_restraints 1413
_refine_ls_restrained_S_all 1.027
_refine_ls_R_factor_all 0.0594
_refine_ls_R_factor_gt 0.0479
_refine_ls_shift/su_max 0.004
_refine_ls_shift/su_mean 0.000
_refine_ls_structure_factor_coef Fsqd
_refine_ls_weighting_details 'calc w=1/[\s^2^(Fo^2^)+(0.0646P)^2^+2.4886P] where P=(Fo^2^+2Fc^2^)/3'
_refine_ls_weighting_scheme calc
_refine_ls_wR_factor_gt 0.1208
_refine_ls_wR_factor_ref 0.1327
_reflns_number_gt 13756
_reflns_number_total 16516
_reflns_threshold_expression >2sigma(I)
_cod_data_source_file ja069324zsi20061228_021904.cif
_cod_data_source_block s4_no2n
_cod_database_code 4109308

loop_
_symmetry_equiv_pos_as_xyz
'x, y, z'

loop_
_atom_site_label
_atom_site_type_symbol
_atom_site_fract_x
_atom_site_fract_y
_atom_site_fract_z
_atom_site_U_iso_or_equiv
_atom_site_adp_type
_atom_site_occupancy
_atom_site_symmetry_multiplicity
_atom_site_calc_flag
_atom_site_refinement_flags
_atom_site_disorder_assembly
_atom_site_disorder_group
B1A B 0.1330(5) 0.3541(5) 0.1182(4) 0.0158(13) Uani 1 1 d U . .
B1B B 0.6512(5) 0.2522(4) 0.1727(4) 0.0155(12) Uani 1 1 d U . .
B1C B 1.0228(4) 0.2002(5) 0.5029(4) 0.0157(13) Uani 1 1 d U . .
B1D B 0.5417(5) 0.0959(5) 0.5570(4) 0.0154(13) Uani 1 1 d U . .
C1A C 0.2817(4) 0.4142(5) 0.1237(3) 0.0151(11) Uani 1 1 d U . .
C2A C 0.3732(4) 0.3718(5) 0.1615(4) 0.0167(12) Uani 1 1 d U . .
H2A H 0.4222 0.4044 0.1625 0.020 Uiso 1 1 calc R . .
C3A C 0.3764(4) 0.2773(5) 0.1951(3) 0.0163(12) Uani 1 1 d U . .
H3A H 0.4275 0.2325 0.2242 0.020 Uiso 1 1 calc R . .
C4A C 0.2888(4) 0.2573(4) 0.1786(3) 0.0131(11) Uani 1 1 d U . .
C5A C 0.2629(4) 0.1677(4) 0.1779(3) 0.0153(11) Uani 1 1 d U . .
C6A C 0.1884(4) 0.1693(4) 0.1321(3) 0.0167(12) Uani 1 1 d U . .
C7A C 0.1564(4) 0.0967(4) 0.1013(3) 0.0158(11) Uani 1 1 d U . .
H7A H 0.1755 0.0278 0.1184 0.019 Uiso 1 1 calc R . .
C8A C 0.0927(4) 0.1465(5) 0.0421(3) 0.0181(12) Uani 1 1 d U . .
H8A H 0.0601 0.1171 0.0119 0.022 Uiso 1 1 calc R . .
C9A C 0.0840(4) 0.2481(5) 0.0339(3) 0.0165(12) Uani 1 1 d U . .
C10A C 0.0459(4) 0.3328(5) -0.0236(4) 0.0171(12) Uani 1 1 d U . .
C11A C 0.0729(4) 0.4203(5) -0.0232(4) 0.0161(12) Uani 1 1 d U . .
C12A C 0.0766(4) 0.5054(5) -0.0846(4) 0.0200(13) Uani 1 1 d U . .
H12A H 0.0430 0.5253 -0.1332 0.024 Uiso 1 1 calc R . .
C13A C 0.1362(4) 0.5528(4) -0.0612(4) 0.0167(12) Uani 1 1 d U . .
H13A H 0.1504 0.6118 -0.0898 0.020 Uiso 1 1 calc R . .
C14A C 0.1736(4) 0.4969(5) 0.0150(4) 0.0177(12) Uani 1 1 d U . .
C15A C 0.2495(4) 0.4962(5) 0.0616(4) 0.0190(12) Uani 1 1 d U . .
C16A C 0.3269(4) 0.0746(5) 0.2149(3) 0.0159(12) Uani 1 1 d U . .
C17A C 0.3496(4) 0.0647(5) 0.2975(4) 0.0191(12) Uani 1 1 d U . .
H17A H 0.3207 0.1168 0.3288 0.023 Uiso 1 1 calc R . .
C18A C 0.4125(5) -0.0187(5) 0.3334(4) 0.0215(13) Uani 1 1 d U . .
H18A H 0.4271 -0.0251 0.3891 0.026 Uiso 1 1 calc R . .
C19A C 0.4546(4) -0.0941(4) 0.2856(4) 0.0204(12) Uani 1 1 d U . .
C20A C 0.4333(5) -0.0871(5) 0.2050(4) 0.0206(12) Uani 1 1 d U . .
H20A H 0.4612 -0.1399 0.1742 0.025 Uiso 1 1 calc R . .
C21A C 0.3701(4) -0.0013(5) 0.1697(4) 0.0178(12) Uani 1 1 d U . .
H21A H 0.3565 0.0052 0.1137 0.021 Uiso 1 1 calc R . .
C22A C -0.0098(4) 0.3268(5) -0.0909(4) 0.0172(12) Uani 1 1 d U . .
C23A C 0.0159(4) 0.2472(5) -0.1325(4) 0.0207(13) Uani 1 1 d U . .
H23A H 0.0703 0.1940 -0.1173 0.025 Uiso 1 1 calc R . .
C24A C -0.0353(4) 0.2428(5) -0.1957(4) 0.0166(12) Uani 1 1 d U . .
H24A H -0.0182 0.1870 -0.2232 0.020 Uiso 1 1 calc R . .
C25A C -0.1133(4) 0.3233(5) -0.2180(3) 0.0151(11) Uani 1 1 d U . .
C26A C -0.1401(5) 0.4041(5) -0.1809(4) 0.0219(13) Uani 1 1 d U . .
H26A H -0.1929 0.4579 -0.1982 0.026 Uiso 1 1 calc R . .
C27A C -0.0877(4) 0.4063(5) -0.1161(4) 0.0199(13) Uani 1 1 d U . .
H27A H -0.1052 0.4623 -0.0889 0.024 Uiso 1 1 calc R . .
C28A C 0.3066(4) 0.5712(4) 0.0419(4) 0.0181(12) Uani 1 1 d U . .
C29A C 0.3374(4) 0.6038(5) -0.0415(4) 0.0192(12) Uani 1 1 d U . .
H29A H 0.3182 0.5811 -0.0855 0.023 Uiso 1 1 calc R . .
C30A C 0.3951(4) 0.6685(5) -0.0595(4) 0.0191(12) Uani 1 1 d U . .
H30A H 0.4164 0.6905 -0.1157 0.023 Uiso 1 1 calc R . .
C31A C 0.4217(4) 0.7009(5) 0.0060(4) 0.0196(13) Uani 1 1 d U . .
C32A C 0.3903(5) 0.6724(5) 0.0893(4) 0.0213(13) Uani 1 1 d U . .
H32A H 0.4079 0.6967 0.1332 0.026 Uiso 1 1 calc R . .
C33A C 0.3317(5) 0.6064(5) 0.1053(4) 0.0228(13) Uani 1 1 d U . .
H33A H 0.3088 0.5855 0.1613 0.027 Uiso 1 1 calc R . .
C34A C 0.0378(5) 0.4708(5) 0.2071(4) 0.0267(14) Uani 1 1 d U . .
H34A H 0.1004 0.4807 0.2161 0.040 Uiso 1 1 calc R . .
H34B H -0.0061 0.4731 0.2591 0.040 Uiso 1 1 calc R . .
H34C H 0.0076 0.5225 0.1637 0.040 Uiso 1 1 calc R . .
C1B C 0.7642(4) 0.0793(4) 0.1841(4) 0.0193(12) Uani 1 1 d U . .
C2B C 0.7547(5) -0.0129(4) 0.1669(4) 0.0203(12) Uani 1 1 d U . .
H2B H 0.7970 -0.0759 0.1821 0.024 Uiso 1 1 calc R . .
C3B C 0.6748(5) 0.0071(5) 0.1252(4) 0.0228(13) Uani 1 1 d U . .
H3B H 0.6505 -0.0402 0.1077 0.027 Uiso 1 1 calc R . .
C4B C 0.6324(4) 0.1111(5) 0.1116(4) 0.0182(12) Uani 1 1 d U . .
C5B C 0.5652(4) 0.1779(4) 0.0576(3) 0.0133(11) Uani 1 1 d U . .
C6B C 0.5623(4) 0.2800(4) 0.0455(4) 0.0159(11) Uani 1 1 d U . .
C7B C 0.5299(4) 0.3596(4) -0.0197(3) 0.0149(11) Uani 1 1 d U . .
H7B H 0.4911 0.3605 -0.0622 0.018 Uiso 1 1 calc R . .
C8B C 0.5672(4) 0.4357(4) -0.0076(3) 0.0154(11) Uani 1 1 d U . .
H8B H 0.5571 0.4987 -0.0406 0.018 Uiso 1 1 calc R . .
C9B C 0.6219(4) 0.4034(4) 0.0613(4) 0.0171(12) Uani 1 1 d U . .
C10B C 0.6929(4) 0.4344(4) 0.0932(4) 0.0168(12) Uani 1 1 d U . .
C11B C 0.7587(4) 0.3687(4) 0.1454(3) 0.0147(11) Uani 1 1 d U . .
C12B C 0.8575(4) 0.3645(4) 0.1593(3) 0.0152(11) Uani 1 1 d U . .
H12B H 0.8881 0.4169 0.1472 0.018 Uiso 1 1 calc R . .
C13B C 0.8989(4) 0.2680(4) 0.1943(3) 0.0160(11) Uani 1 1 d U . .
H13B H 0.9631 0.2430 0.2112 0.019 Uiso 1 1 calc R . .
C14B C 0.8287(4) 0.2136(4) 0.2003(3) 0.0147(11) Uani 1 1 d U . .
C15B C 0.8355(4) 0.1116(4) 0.2120(3) 0.0153(11) Uani 1 1 d U . .
C16B C 0.5036(4) 0.1441(5) 0.0103(4) 0.0211(13) Uani 1 1 d U . .
C17B C 0.5367(4) 0.0563(5) -0.0216(4) 0.0182(12) Uani 1 1 d U . .
H17B H 0.6018 0.0175 -0.0153 0.022 Uiso 1 1 calc R . .
C18B C 0.4776(5) 0.0251(5) -0.0616(4) 0.0223(13) Uani 1 1 d U . .
H18B H 0.5004 -0.0360 -0.0817 0.027 Uiso 1 1 calc R . .
C19B C 0.3822(5) 0.0841(5) -0.0732(4) 0.0199(12) Uani 1 1 d U . .
C20B C 0.3474(4) 0.1740(5) -0.0444(3) 0.0172(12) Uani 1 1 d U . .
H20B H 0.2838 0.2146 -0.0541 0.021 Uiso 1 1 calc R . .
C21B C 0.4077(4) 0.2023(5) -0.0015(3) 0.0168(12) Uani 1 1 d U . .
H21B H 0.3844 0.2622 0.0206 0.020 Uiso 1 1 calc R . .
C22B C 0.7108(4) 0.5335(4) 0.0609(4) 0.0176(12) Uani 1 1 d U . .
C23B C 0.7168(4) 0.5710(5) -0.0214(4) 0.0200(13) Uani 1 1 d U . .
H23B H 0.7043 0.5358 -0.0603 0.024 Uiso 1 1 calc R . .
C24B C 0.7406(4) 0.6588(5) -0.0504(4) 0.0221(13) Uani 1 1 d U . .
H24B H 0.7453 0.6836 -0.1083 0.026 Uiso 1 1 calc R . .
C25B C 0.7570(5) 0.7091(5) 0.0064(4) 0.0246(14) Uani 1 1 d U . .
C26B C 0.7479(5) 0.6768(5) 0.0917(5) 0.0309(15) Uani 1 1 d U . .
H26B H 0.7578 0.7142 0.1301 0.037 Uiso 1 1 calc R . .
C27B C 0.7242(5) 0.5892(5) 0.1192(4) 0.0222(13) Uani 1 1 d U . .
H27B H 0.7168 0.5658 0.1773 0.027 Uiso 1 1 calc R . .
C28B C 0.9276(4) 0.0436(5) 0.2440(4) 0.0168(12) Uani 1 1 d U . .
C29B C 0.9629(4) 0.0633(5) 0.3107(4) 0.0223(13) Uani 1 1 d U . .
H29B H 0.9262 0.1167 0.3382 0.027 Uiso 1 1 calc R . .
C30B C 1.0529(5) 0.0052(5) 0.3389(4) 0.0230(13) Uani 1 1 d U . .
H30B H 1.0791 0.0201 0.3833 0.028 Uiso 1 1 calc R . .
C31B C 1.1014(4) -0.0744(5) 0.2990(4) 0.0180(12) Uani 1 1 d U . .
C32B C 1.0685(5) -0.0972(5) 0.2329(4) 0.0262(14) Uani 1 1 d U . .
H32B H 1.1042 -0.1518 0.2062 0.031 Uiso 1 1 calc R . .
C33B C 0.9801(5) -0.0367(5) 0.2065(4) 0.0244(14) Uani 1 1 d U . .
H33B H 0.9551 -0.0510 0.1612 0.029 Uiso 1 1 calc R . .
C34B C 0.5956(5) 0.2039(5) 0.3175(4) 0.0261(15) Uani 1 1 d U . .
H34D H 0.5923 0.1387 0.3108 0.039 Uiso 1 1 calc R . .
H34E H 0.5456 0.2282 0.3619 0.039 Uiso 1 1 calc R . .
H34F H 0.6607 0.1999 0.3323 0.039 Uiso 1 1 calc R . .
C1C C 0.8462(4) 0.2393(5) 0.4715(3) 0.0154(12) Uani 1 1 d U . .
C2C C 0.7753(4) 0.1816(5) 0.4804(4) 0.0187(12) Uani 1 1 d U . .
H2C H 0.7101 0.2052 0.4656 0.022 Uiso 1 1 calc R . .
C3C C 0.8179(4) 0.0895(5) 0.5132(4) 0.0189(12) Uani 1 1 d U . .
H3C H 0.7880 0.0366 0.5246 0.023 Uiso 1 1 calc R . .
C4C C 0.9154(4) 0.0834(5) 0.5283(4) 0.0158(11) Uani 1 1 d U . .
C5C C 0.9815(4) 0.0131(5) 0.5809(3) 0.0159(12) Uani 1 1 d U . .
C6C C 1.0513(4) 0.0491(4) 0.6113(3) 0.0152(11) Uani 1 1 d U . .
C7C C 1.1094(4) 0.0156(5) 0.6832(4) 0.0196(13) Uani 1 1 d U . .
H7C H 1.1203 -0.0469 0.7171 0.024 Uiso 1 1 calc R . .
C8C C 1.1435(4) 0.0902(5) 0.6915(4) 0.0180(12) Uani 1 1 d U . .
H8C H 1.1832 0.0888 0.7334 0.022 Uiso 1 1 calc R . .
C9C C 1.1120(4) 0.1728(5) 0.6286(3) 0.0151(11) Uani 1 1 d U . .
C10C C 1.1100(4) 0.2723(5) 0.6156(4) 0.0173(12) Uani 1 1 d U . .
C11C C 1.0423(4) 0.3393(5) 0.5632(4) 0.0162(12) Uani 1 1 d U . .
C12C C 1.0001(4) 0.4432(5) 0.5505(4) 0.0223(13) Uani 1 1 d U . .
H12C H 1.0224 0.4907 0.5697 0.027 Uiso 1 1 calc R . .
C13C C 0.9209(5) 0.4615(5) 0.5050(4) 0.0258(14) Uani 1 1 d U . .
H13C H 0.8795 0.5242 0.4871 0.031 Uiso 1 1 calc R . .
C14C C 0.9121(4) 0.3712(4) 0.4899(3) 0.0167(12) Uani 1 1 d U . .
C15C C 0.8366(4) 0.3404(5) 0.4609(4) 0.0180(12) Uani 1 1 d U . .
C16C C 0.9657(4) -0.0829(5) 0.6095(3) 0.0164(12) Uani 1 1 d U . .
C17C C 0.9497(5) -0.1363(5) 0.5551(4) 0.0265(14) Uani 1 1 d U . .
H17C H 0.9553 -0.1124 0.4970 0.032 Uiso 1 1 calc R . .
C18C C 0.9251(5) -0.2252(5) 0.5825(4) 0.0256(14) Uani 1 1 d U . .
H18C H 0.9133 -0.2613 0.5440 0.031 Uiso 1 1 calc R . .
C19C C 0.9184(5) -0.2590(5) 0.6667(4) 0.0222(13) Uani 1 1 d U . .
C20C C 0.9343(5) -0.2079(5) 0.7250(4) 0.0218(13) Uani 1 1 d U . .
H20C H 0.9290 -0.2329 0.7829 0.026 Uiso 1 1 calc R . .
C21C C 0.9578(4) -0.1197(5) 0.6969(3) 0.0193(12) Uani 1 1 d U . .
H21C H 0.9688 -0.0835 0.7356 0.023 Uiso 1 1 calc R . .
C22C C 1.1709(4) 0.3042(4) 0.6635(3) 0.0118(10) Uani 1 1 d U . .
C23C C 1.2657(4) 0.2462(5) 0.6762(3) 0.0162(12) Uani 1 1 d U . .
H23C H 1.2885 0.1852 0.6561 0.019 Uiso 1 1 calc R . .
C24C C 1.3267(4) 0.2767(5) 0.7176(3) 0.0184(12) Uani 1 1 d U . .
H24C H 1.3909 0.2370 0.7267 0.022 Uiso 1 1 calc R . .
C25C C 1.2924(4) 0.3651(5) 0.7450(4) 0.0195(13) Uani 1 1 d U . .
C26C C 1.1995(4) 0.4240(5) 0.7372(4) 0.0188(12) Uani 1 1 d U . .
H26C H 1.1781 0.4848 0.7577 0.023 Uiso 1 1 calc R . .
C27C C 1.1377(4) 0.3911(5) 0.6977(4) 0.0181(12) Uani 1 1 d U . .
H27C H 1.0717 0.4285 0.6940 0.022 Uiso 1 1 calc R . .
C28C C 0.7472(5) 0.4074(4) 0.4313(4) 0.0182(12) Uani 1 1 d U . .
C29C C 0.6932(4) 0.4883(5) 0.4698(4) 0.0179(12) Uani 1 1 d U . .
H29C H 0.7164 0.5032 0.5158 0.021 Uiso 1 1 calc R . .
C30C C 0.6070(4) 0.5458(5) 0.4409(4) 0.0202(13) Uani 1 1 d U . .
H30C H 0.5715 0.6018 0.4656 0.024 Uiso 1 1 calc R . .
C31C C 0.5717(5) 0.5215(5) 0.3752(4) 0.0262(15) Uani 1 1 d U . .
C32C C 0.6231(4) 0.4447(5) 0.3357(4) 0.0201(13) Uani 1 1 d U . .
H32C H 0.5993 0.4310 0.2894 0.024 Uiso 1 1 calc R . .
C33C C 0.7093(4) 0.3876(4) 0.3634(4) 0.0169(11) Uani 1 1 d U . .
H33C H 0.7447 0.3332 0.3365 0.020 Uiso 1 1 calc R . .
C34C C 1.0796(4) 0.2449(5) 0.3567(4) 0.0223(13) Uani 1 1 d U . .
H34G H 1.0093 0.2651 0.3502 0.033 Uiso 1 1 calc R . .
H34H H 1.1157 0.2116 0.3101 0.033 Uiso 1 1 calc R . .
H34I H 1.1025 0.3029 0.3574 0.033 Uiso 1 1 calc R . .
C1D C 0.5022(4) -0.0476(4) 0.6566(4) 0.0148(11) Uani 1 1 d U . .
C2D C 0.5374(4) -0.1018(5) 0.7337(4) 0.0217(13) Uani 1 1 d U . .
H2D H 0.5214 -0.1598 0.7629 0.026 Uiso 1 1 calc R . .
C3D C 0.5977(4) -0.0559(5) 0.7578(4) 0.0173(12) Uani 1 1 d U . .
H3D H 0.6320 -0.0772 0.8061 0.021 Uiso 1 1 calc R . .
C4D C 0.6008(4) 0.0303(5) 0.6979(4) 0.0170(12) Uani 1 1 d U . .
C5D C 0.6292(4) 0.1170(4) 0.6973(3) 0.0148(11) Uani 1 1 d U . .
C6D C 0.5925(4) 0.2003(4) 0.6386(3) 0.0149(11) Uani 1 1 d U . .
C7D C 0.5829(4) 0.3049(4) 0.6304(4) 0.0181(12) Uani 1 1 d U . .
H7D H 0.6155 0.3354 0.6597 0.022 Uiso 1 1 calc R . .
C8D C 0.5186(5) 0.3509(5) 0.5729(4) 0.0202(12) Uani 1 1 d U . .
H8D H 0.4977 0.4196 0.5558 0.024 Uiso 1 1 calc R . .
C9D C 0.4882(4) 0.2792(4) 0.5430(3) 0.0141(11) Uani 1 1 d U . .
C10D C 0.4102(4) 0.2815(5) 0.4947(3) 0.0156(12) Uani 1 1 d U . .
C11D C 0.3869(4) 0.1947(4) 0.4939(3) 0.0162(12) Uani 1 1 d U . .
C12D C 0.2982(4) 0.1734(4) 0.4798(4) 0.0158(11) Uani 1 1 d U . .
H12D H 0.2461 0.2181 0.4518 0.019 Uiso 1 1 calc R . .
C13D C 0.3019(4) 0.0774(4) 0.5138(3) 0.0144(11) Uani 1 1 d U . .
H13D H 0.2536 0.0440 0.5123 0.017 Uiso 1 1 calc R . .
C14D C 0.3913(4) 0.0371(4) 0.5514(3) 0.0150(11) Uani 1 1 d U . .
C15D C 0.4243(4) -0.0466(4) 0.6102(3) 0.0133(11) Uani 1 1 d U . .
C16D C 0.6838(4) 0.1224(5) 0.7655(3) 0.0150(11) Uani 1 1 d U . .
C17D C 0.7628(4) 0.0449(4) 0.7894(4) 0.0198(12) Uani 1 1 d U . .
H17D H 0.7820 -0.0099 0.7606 0.024 Uiso 1 1 calc R . .
C18D C 0.8138(4) 0.0458(4) 0.8536(4) 0.0191(12) Uani 1 1 d U . .
H18D H 0.8660 -0.0088 0.8705 0.023 Uiso 1 1 calc R . .
C19D C 0.7873(5) 0.1291(5) 0.8938(4) 0.0206(13) Uani 1 1 d U . .
C20D C 0.7120(4) 0.2073(5) 0.8702(4) 0.0187(12) Uani 1 1 d U . .
H20D H 0.6960 0.2637 0.8970 0.022 Uiso 1 1 calc R . .
C21D C 0.6588(4) 0.2046(4) 0.8068(3) 0.0140(11) Uani 1 1 d U . .
H21D H 0.6053 0.2586 0.7914 0.017 Uiso 1 1 calc R . .
C22D C 0.3465(4) 0.3750(4) 0.4569(4) 0.0166(12) Uani 1 1 d U . .
C23D C 0.3038(5) 0.4523(5) 0.5025(4) 0.0217(13) Uani 1 1 d U . .
H23D H 0.3189 0.4464 0.5580 0.026 Uiso 1 1 calc R . .
C24D C 0.2402(5) 0.5368(5) 0.4681(4) 0.0249(14) Uani 1 1 d U . .
H24D H 0.2101 0.5890 0.4991 0.030 Uiso 1 1 calc R . .
C25D C 0.2219(5) 0.5427(5) 0.3867(4) 0.0228(13) Uani 1 1 d U . .
C26D C 0.2618(5) 0.4699(5) 0.3410(4) 0.0230(13) Uani 1 1 d U . .
H26D H 0.2468 0.4766 0.2854 0.028 Uiso 1 1 calc R . .
C27D C 0.3251(5) 0.3852(5) 0.3763(4) 0.0209(13) Uani 1 1 d U . .
H27D H 0.3541 0.3335 0.3445 0.025 Uiso 1 1 calc R . .
C28D C 0.3696(4) -0.1218(4) 0.6323(3) 0.0154(11) Uani 1 1 d U . .
C29D C 0.3410(5) -0.1579(5) 0.5675(4) 0.0186(12) Uani 1 1 d U . .
H29D H 0.3626 -0.1375 0.5110 0.022 Uiso 1 1 calc R . .
C30D C 0.2829(5) -0.2217(5) 0.5854(4) 0.0217(13) Uani 1 1 d U . .
H30D H 0.2643 -0.2455 0.5417 0.026 Uiso 1 1 calc R . .
C31D C 0.2518(4) -0.2509(5) 0.6673(4) 0.0180(12) Uani 1 1 d U . .
C32D C 0.2785(4) -0.2189(4) 0.7321(4) 0.0159(11) Uani 1 1 d U . .
H32D H 0.2575 -0.2412 0.7883 0.019 Uiso 1 1 calc R . .
C33D C 0.3363(4) -0.1538(4) 0.7140(4) 0.0159(11) Uani 1 1 d U . .
H33D H 0.3537 -0.1303 0.7585 0.019 Uiso 1 1 calc R . .
C34D C 0.6389(5) -0.0207(5) 0.4645(4) 0.0274(14) Uani 1 1 d U . .
H34J H 0.6473 -0.0730 0.5127 0.041 Uiso 1 1 calc R . .
H34K H 0.6989 -0.0305 0.4258 0.041 Uiso 1 1 calc R . .
H34L H 0.5838 -0.0221 0.4361 0.041 Uiso 1 1 calc R . .
C2S C 0.6223(6) 0.6028(5) 0.6814(4) 0.043(2) Uani 1 1 d . . .
H2S H 0.6816 0.5496 0.6673 0.052 Uiso 1 1 d R . .
C5S C 0.0525(5) 0.8533(5) 0.9890(4) 0.054(3) Uani 1 1 d DU . .
H5S H -0.0058 0.9088 1.0001 0.065 Uiso 1 1 d R B .
C6S C 0.7899(10) 0.7369(8) 0.3534(6) 0.028(3) Uiso 0.342(5) 1 d PDU A 2
H6S H 0.8537 0.7539 0.3501 0.034 Uiso 0.342(5) 1 d PR A 2
C1T C 0.8872(8) 0.7093(8) 0.3298(6) 0.144(9) Uani 0.658(5) 1 d PDU A 1
H1T H 0.9446 0.6630 0.3565 0.173 Uiso 0.658(5) 1 d PR A 1
Cl10 Cl 0.1522(2) 0.8876(2) 0.99368(18) 0.0348(8) Uani 0.541(6) 1 d PDU B 3
Cl11 Cl 0.0381(2) 0.8108(2) 0.89894(17) 0.0181(7) Uani 0.541(6) 1 d PDU B 3
Cl12 Cl 0.0500(2) 0.7453(2) 1.07861(17) 0.0275(7) Uani 0.541(6) 1 d PDU B 3
Cl17 Cl 0.7576(3) 0.7158(3) 0.4592(2) 0.0217(9) Uiso 0.342(5) 1 d PD A 2
Cl18 Cl 0.8259(5) 0.6292(5) 0.3092(4) 0.0460(15) Uiso 0.342(5) 1 d PDU A 2
Cl19 Cl 0.719(5) 0.839(3) 0.295(4) 0.92(6) Uiso 0.342(5) 1 d PD A 2
Cl14 Cl 0.1429(5) 0.9261(5) 0.9305(4) 0.102(3) Uani 0.459(6) 1 d PDU B 4
Cl15 Cl 0.1057(6) 0.7693(5) 1.0576(3) 0.090(3) Uani 0.459(6) 1 d PDU B 4
Cl16 Cl 0.0390(8) 0.8129(7) 0.9026(6) 0.123(4) Uani 0.459(6) 1 d PDU B 4
Cl4S Cl 0.63692(17) 0.63791(15) 0.77431(12) 0.0457(5) Uani 1 1 d . . .
Cl5S Cl 0.5209(2) 0.5559(3) 0.6934(3) 0.138(2) Uani 1 1 d . . .
Cl6S Cl 0.6119(3) 0.6992(2) 0.60061(19) 0.1049(14) Uani 1 1 d . . .
Cl1T Cl 0.9100(3) 0.7303(3) 0.2240(3) 0.1053(17) Uani 0.658(5) 1 d PD A 1
Cl2T Cl 0.7856(3) 0.6591(4) 0.3460(4) 0.133(3) Uani 0.658(5) 1 d PDU A 1
Cl3T Cl 0.8592(3) 0.8204(4) 0.3637(3) 0.0771(14) Uani 0.658(5) 1 d PD A 1
N1A N 0.2330(3) 0.3424(4) 0.1416(3) 0.0145(10) Uani 1 1 d U . .
N2A N 0.1357(3) 0.2597(4) 0.0935(3) 0.0136(9) Uani 1 1 d U . .
N3A N 0.1271(3) 0.4240(3) 0.0374(3) 0.0121(9) Uani 1 1 d U . .
N4A N 0.5222(4) -0.1825(4) 0.3239(4) 0.0250(12) Uani 1 1 d U . .
N5A N -0.1668(4) 0.3175(4) -0.2865(3) 0.0208(11) Uani 1 1 d U . .
N6A N 0.4879(4) 0.7665(4) -0.0124(3) 0.0216(11) Uani 1 1 d U . .
N1B N 0.6834(4) 0.1478(4) 0.1546(3) 0.0167(10) Uani 1 1 d U . .
N2B N 0.6127(3) 0.3112(4) 0.0929(3) 0.0139(10) Uani 1 1 d U . .
N3B N 0.7450(4) 0.2766(4) 0.1759(3) 0.0152(10) Uani 1 1 d U . .
N4B N 0.3186(4) 0.0489(5) -0.1138(3) 0.0263(12) Uani 1 1 d U . .
N5B N 0.7846(5) 0.8021(4) -0.0246(4) 0.0313(14) Uani 1 1 d U . .
N6B N 1.1972(4) -0.1329(5) 0.3269(4) 0.0282(13) Uani 1 1 d U . .
N1C N 0.9305(3) 0.1713(4) 0.4974(3) 0.0136(10) Uani 1 1 d U . .
N2C N 1.0618(3) 0.1394(4) 0.5798(3) 0.0150(10) Uani 1 1 d U . .
N3C N 0.9896(3) 0.3012(4) 0.5202(3) 0.0153(10) Uani 1 1 d U . .
N4C N 0.8896(4) -0.3494(4) 0.6976(4) 0.0300(13) Uani 1 1 d U . .
N5C N 1.3577(4) 0.3992(5) 0.7876(4) 0.0253(12) Uani 1 1 d U . .
N6C N 0.4780(4) 0.5841(4) 0.3473(4) 0.0318(14) Uani 1 1 d U . .
N1D N 0.5471(4) 0.0264(4) 0.6363(3) 0.0188(11) Uani 1 1 d U . .
N2D N 0.5380(3) 0.1925(4) 0.5795(3) 0.0165(10) Uani 1 1 d U . .
N3D N 0.4409(3) 0.1074(4) 0.5322(3) 0.0144(10) Uani 1 1 d U . .
N4D N 0.8428(4) 0.1308(4) 0.9608(3) 0.0194(11) Uani 1 1 d U . .
N5D N 0.1528(5) 0.6328(5) 0.3505(4) 0.0363(15) Uani 1 1 d U . .
N6D N 0.1866(4) -0.3158(4) 0.6872(3) 0.0194(11) Uani 1 1 d U . .
O1A O 0.5328(4) -0.1917(4) 0.3970(3) 0.0409(14) Uani 1 1 d U . .
O2A O 0.5650(5) -0.2453(4) 0.2793(4) 0.0447(15) Uani 1 1 d U . .
O3A O -0.1426(4) 0.2452(4) -0.3204(3) 0.0281(11) Uani 1 1 d U . .
O4A O -0.2372(4) 0.3898(4) -0.3056(3) 0.0321(12) Uani 1 1 d U . .
O5A O 0.5232(3) 0.7817(3) -0.0851(3) 0.0242(10) Uani 1 1 d U . .
O6A O 0.5067(4) 0.7992(4) 0.0445(3) 0.0351(13) Uani 1 1 d U . .
O7A O 0.0545(3) 0.3792(3) 0.1816(2) 0.0184(9) Uani 1 1 d U . .
O1B O 0.3420(4) -0.0360(5) -0.1237(4) 0.0467(15) Uani 1 1 d U . .
O2B O 0.2421(3) 0.1082(4) -0.1361(3) 0.0334(12) Uani 1 1 d U . .
O3B O 0.7845(5) 0.8313(4) -0.0991(4) 0.0461(15) Uani 1 1 d U . .
O4B O 0.8125(4) 0.8397(4) 0.0263(4) 0.0419(13) Uani 1 1 d U . .
O5B O 1.2174(4) -0.1220(4) 0.3934(3) 0.0402(14) Uani 1 1 d U . .
O6B O 1.2503(4) -0.1889(5) 0.2809(4) 0.0449(15) Uani 1 1 d U . .
O7B O 0.5784(3) 0.2691(3) 0.2412(2) 0.0190(9) Uani 1 1 d U . .
O1C O 0.8672(5) -0.3913(4) 0.6487(3) 0.0483(16) Uani 1 1 d U . .
O2C O 0.8919(4) -0.3829(4) 0.7724(3) 0.0375(13) Uani 1 1 d U . .
O3C O 1.4312(3) 0.3405(4) 0.8108(3) 0.0260(10) Uani 1 1 d U . .
O4C O 1.3333(4) 0.4872(4) 0.7961(4) 0.0440(15) Uani 1 1 d U . .
O5C O 0.4258(4) 0.6413(4) 0.3920(4) 0.0400(13) Uani 1 1 d U . .
O6C O 0.4555(4) 0.5737(4) 0.2809(4) 0.0396(14) Uani 1 1 d U . .
O7C O 1.0958(3) 0.1808(3) 0.4321(2) 0.0172(9) Uani 1 1 d U . .
O1D O 0.9107(4) 0.0625(4) 0.9796(3) 0.0314(12) Uani 1 1 d U . .
O2D O 0.8176(3) 0.2053(4) 0.9941(3) 0.0249(10) Uani 1 1 d U . .
O3D O 0.1084(5) 0.6924(5) 0.3956(4) 0.0488(16) Uani 1 1 d U . .
O4D O 0.1415(4) 0.6415(4) 0.2758(3) 0.0389(13) Uani 1 1 d U . .
O5D O 0.1699(4) -0.3511(4) 0.6300(3) 0.0334(12) Uani 1 1 d U . .
O6D O 0.1501(3) -0.3326(3) 0.7588(3) 0.0219(10) Uani 1 1 d U . .
O7D O 0.6198(3) 0.0704(3) 0.4918(3) 0.0166(8) Uani 1 1 d U . .

loop_
_atom_site_aniso_label
_atom_site_aniso_U_11
_atom_site_aniso_U_22
_atom_site_aniso_U_33
_atom_site_aniso_U_23
_atom_site_aniso_U_13
_atom_site_aniso_U_12
B1A 0.015(3) 0.026(3) 0.007(3) -0.002(2) 0.001(2) -0.007(3)
B1B 0.023(3) 0.005(3) 0.020(3) -0.005(2) -0.009(2) 0.000(2)
B1C 0.008(3) 0.031(4) 0.008(3) 0.001(2) 0.002(2) -0.010(2)
B1D 0.010(3) 0.012(3) 0.025(3) -0.003(3) -0.007(2) -0.003(2)
C1A 0.012(2) 0.019(3) 0.015(3) -0.003(2) 0.003(2) -0.007(2)
C2A 0.010(3) 0.024(3) 0.016(3) -0.005(2) -0.002(2) -0.003(2)
C3A 0.012(3) 0.027(3) 0.009(2) -0.002(2) -0.0020(19) -0.003(2)
C4A 0.012(3) 0.018(3) 0.011(2) -0.004(2) 0.0041(19) -0.007(2)
C5A 0.018(3) 0.009(2) 0.015(3) 0.000(2) -0.001(2) 0.000(2)
C6A 0.023(3) 0.015(3) 0.011(3) -0.003(2) 0.000(2) -0.002(2)
C7A 0.019(3) 0.017(3) 0.016(3) -0.005(2) -0.003(2) -0.008(2)
C8A 0.016(3) 0.026(3) 0.014(3) -0.005(2) -0.007(2) -0.005(2)
C9A 0.012(3) 0.026(3) 0.012(3) -0.001(2) 0.0007(19) -0.008(2)
C10A 0.009(3) 0.024(3) 0.020(3) -0.007(2) -0.001(2) -0.005(2)
C11A 0.010(2) 0.019(3) 0.019(3) -0.006(2) -0.005(2) 0.001(2)
C12A 0.018(3) 0.017(3) 0.024(3) 0.001(2) -0.006(2) -0.005(2)
C13A 0.017(3) 0.010(3) 0.023(3) 0.000(2) -0.009(2) -0.002(2)
C14A 0.014(3) 0.023(3) 0.016(3) -0.003(2) -0.001(2) -0.006(2)
C15A 0.010(3) 0.025(3) 0.018(3) -0.001(2) 0.000(2) -0.001(2)
C16A 0.015(3) 0.019(3) 0.011(3) 0.005(2) -0.0043(19) -0.004(2)
C17A 0.022(3) 0.021(3) 0.017(3) -0.007(2) -0.008(2) -0.004(2)
C18A 0.025(3) 0.028(3) 0.014(3) -0.006(2) -0.004(2) -0.008(3)
C19A 0.023(3) 0.010(3) 0.026(3) -0.001(2) -0.009(2) 0.002(2)
C20A 0.027(3) 0.014(3) 0.021(3) -0.003(2) -0.003(2) -0.005(2)
C21A 0.020(3) 0.022(3) 0.016(3) -0.006(2) -0.007(2) -0.007(2)
C22A 0.014(3) 0.022(3) 0.015(3) 0.000(2) -0.002(2) -0.004(2)
C23A 0.014(3) 0.027(3) 0.018(3) 0.002(3) -0.002(2) -0.003(2)
C24A 0.016(3) 0.017(3) 0.016(3) -0.004(2) 0.003(2) -0.003(2)
C25A 0.009(2) 0.027(3) 0.012(2) -0.003(2) -0.0038(19) -0.007(2)
C26A 0.018(3) 0.026(3) 0.020(3) 0.006(3) -0.011(2) -0.005(3)
C27A 0.014(3) 0.025(3) 0.022(3) 0.000(2) -0.008(2) -0.004(2)
C28A 0.013(3) 0.016(3) 0.028(3) -0.009(2) -0.006(2) -0.004(2)
C29A 0.018(3) 0.022(3) 0.015(3) 0.000(2) -0.005(2) 0.000(2)
C30A 0.021(3) 0.020(3) 0.016(3) 0.000(2) -0.007(2) -0.003(2)
C31A 0.020(3) 0.018(3) 0.018(3) -0.001(2) 0.003(2) -0.005(2)
C32A 0.030(3) 0.027(3) 0.014(3) -0.005(2) -0.005(2) -0.017(3)
C33A 0.026(3) 0.027(3) 0.017(3) 0.001(3) -0.003(2) -0.011(3)
C34A 0.020(3) 0.038(4) 0.024(3) -0.010(3) -0.001(2) -0.007(3)
C1B 0.011(3) 0.018(3) 0.026(3) -0.007(2) -0.002(2) 0.003(2)
C2B 0.027(3) 0.011(3) 0.025(3) -0.005(2) -0.009(2) -0.004(2)
C3B 0.033(3) 0.018(3) 0.021(3) -0.003(2) -0.004(2) -0.012(3)
C4B 0.017(3) 0.021(3) 0.020(3) -0.006(2) -0.001(2) -0.009(2)
C5B 0.010(2) 0.016(3) 0.015(3) -0.001(2) 0.0001(19) -0.006(2)
C6B 0.013(3) 0.017(3) 0.017(3) -0.004(2) 0.005(2) -0.007(2)
C7B 0.008(2) 0.022(3) 0.015(3) -0.001(2) -0.0063(19) -0.003(2)
C8B 0.016(3) 0.013(3) 0.015(3) -0.006(2) 0.002(2) -0.001(2)
C9B 0.019(3) 0.015(3) 0.017(3) -0.008(2) 0.003(2) -0.002(2)
C10B 0.019(3) 0.009(3) 0.024(3) -0.002(2) -0.006(2) -0.004(2)
C11B 0.017(3) 0.016(3) 0.013(3) -0.002(2) 0.001(2) -0.009(2)
C12B 0.013(3) 0.018(3) 0.015(3) -0.001(2) -0.005(2) -0.003(2)
C13B 0.012(3) 0.021(3) 0.013(3) -0.009(2) 0.0016(19) 0.001(2)
C14B 0.017(3) 0.014(3) 0.010(2) -0.003(2) 0.0015(19) -0.001(2)
C15B 0.012(2) 0.017(3) 0.012(3) -0.003(2) -0.0005(19) 0.006(2)
C16B 0.019(3) 0.033(4) 0.011(3) -0.001(2) -0.004(2) -0.007(3)
C17B 0.017(3) 0.017(3) 0.021(3) -0.002(2) -0.005(2) -0.003(2)
C18B 0.025(3) 0.016(3) 0.026(3) -0.010(2) 0.003(2) -0.006(2)
C19B 0.022(3) 0.020(3) 0.020(3) -0.006(2) -0.001(2) -0.008(2)
C20B 0.007(2) 0.022(3) 0.017(3) -0.001(2) 0.0013(19) 0.002(2)
C21B 0.015(3) 0.021(3) 0.015(3) -0.006(2) 0.002(2) -0.005(2)
C22B 0.016(3) 0.011(3) 0.027(3) -0.005(2) -0.002(2) -0.005(2)
C23B 0.011(3) 0.020(3) 0.033(3) -0.014(3) -0.004(2) -0.002(2)
C24B 0.020(3) 0.024(3) 0.020(3) 0.002(2) 0.005(2) -0.008(3)
C25B 0.027(3) 0.019(3) 0.028(3) -0.004(3) -0.007(3) -0.006(3)
C26B 0.040(4) 0.019(3) 0.033(4) 0.001(3) -0.004(3) -0.009(3)
C27B 0.027(3) 0.025(3) 0.019(3) -0.001(3) -0.006(2) -0.014(3)
C28B 0.009(2) 0.021(3) 0.019(3) -0.001(2) -0.001(2) -0.005(2)
C29B 0.017(3) 0.029(3) 0.016(3) 0.004(2) -0.001(2) -0.003(3)
C30B 0.021(3) 0.021(3) 0.025(3) 0.004(3) -0.010(2) -0.004(2)
C31B 0.014(3) 0.019(3) 0.018(3) 0.001(2) 0.000(2) -0.003(2)
C32B 0.029(3) 0.017(3) 0.032(4) 0.001(3) -0.011(3) -0.004(3)
C33B 0.026(3) 0.023(3) 0.028(3) 0.002(3) -0.013(3) -0.011(3)
C34B 0.028(3) 0.038(4) 0.015(3) 0.008(3) -0.010(2) -0.016(3)
C1C 0.009(2) 0.027(3) 0.014(3) -0.002(2) -0.0064(19) -0.007(2)
C2C 0.020(3) 0.024(3) 0.017(3) 0.004(2) -0.009(2) -0.014(2)
C3C 0.019(3) 0.024(3) 0.018(3) -0.004(2) 0.000(2) -0.013(2)
C4C 0.014(3) 0.019(3) 0.016(3) -0.006(2) -0.004(2) -0.004(2)
C5C 0.011(3) 0.026(3) 0.009(2) -0.006(2) 0.0013(19) -0.003(2)
C6C 0.010(2) 0.020(3) 0.015(3) 0.000(2) -0.0078(19) -0.001(2)
C7C 0.011(3) 0.029(3) 0.018(3) 0.001(2) -0.009(2) -0.003(2)
C8C 0.015(3) 0.022(3) 0.017(3) -0.009(2) 0.001(2) -0.002(2)
C9C 0.008(2) 0.028(3) 0.011(3) -0.006(2) -0.0065(19) -0.001(2)
C10C 0.015(3) 0.023(3) 0.014(3) -0.006(2) -0.001(2) -0.004(2)
C11C 0.015(3) 0.019(3) 0.016(3) -0.001(2) -0.004(2) -0.006(2)
C12C 0.016(3) 0.023(3) 0.032(3) -0.003(3) -0.012(2) -0.006(2)
C13C 0.020(3) 0.027(4) 0.030(3) 0.004(3) -0.009(2) -0.008(3)
C14C 0.024(3) 0.020(3) 0.009(2) 0.006(2) -0.008(2) -0.012(2)
C15C 0.019(3) 0.026(3) 0.015(3) -0.001(2) -0.005(2) -0.015(2)
C16C 0.012(3) 0.022(3) 0.013(3) 0.002(2) -0.0048(19) -0.002(2)
C17C 0.040(4) 0.020(3) 0.018(3) 0.001(2) -0.004(3) -0.009(3)
C18C 0.037(4) 0.030(4) 0.021(3) -0.013(3) -0.007(3) -0.019(3)
C19C 0.022(3) 0.012(3) 0.031(3) 0.001(3) 0.001(2) -0.007(2)
C20C 0.024(3) 0.022(3) 0.020(3) -0.001(2) -0.011(2) -0.003(3)
C21C 0.025(3) 0.023(3) 0.008(2) 0.005(2) -0.002(2) -0.008(2)
C22C 0.012(2) 0.012(3) 0.014(3) -0.003(2) 0.0017(19) -0.009(2)
C23C 0.022(3) 0.017(3) 0.012(3) -0.002(2) -0.003(2) -0.008(2)
C24C 0.019(3) 0.029(3) 0.012(3) -0.005(2) -0.004(2) -0.011(2)
C25C 0.013(3) 0.040(4) 0.014(3) -0.010(2) -0.003(2) -0.014(3)
C26C 0.017(3) 0.029(3) 0.014(3) -0.008(2) -0.003(2) -0.009(2)
C27C 0.014(3) 0.023(3) 0.018(3) -0.006(2) 0.000(2) -0.004(2)
C28C 0.024(3) 0.015(3) 0.016(3) 0.003(2) -0.008(2) -0.006(2)
C29C 0.020(3) 0.021(3) 0.014(3) -0.005(2) -0.001(2) -0.005(2)
C30C 0.015(3) 0.020(3) 0.025(3) -0.008(3) -0.001(2) -0.003(2)
C31C 0.021(3) 0.025(3) 0.033(3) 0.009(3) -0.016(3) -0.008(3)
C32C 0.023(3) 0.029(3) 0.012(3) -0.003(2) -0.007(2) -0.011(3)
C33C 0.022(3) 0.015(3) 0.017(3) -0.005(2) -0.007(2) -0.006(2)
C34C 0.013(3) 0.034(4) 0.017(3) -0.007(3) 0.004(2) -0.002(2)
C1D 0.016(3) 0.009(3) 0.019(3) -0.004(2) -0.001(2) -0.002(2)
C2D 0.022(3) 0.028(3) 0.014(3) 0.000(2) -0.001(2) -0.007(3)
C3D 0.018(3) 0.021(3) 0.012(3) -0.005(2) -0.004(2) -0.001(2)
C4D 0.019(3) 0.020(3) 0.013(3) 0.000(2) -0.004(2) -0.008(2)
C5D 0.016(3) 0.016(3) 0.011(3) 0.000(2) -0.002(2) -0.003(2)
C6D 0.012(3) 0.018(3) 0.017(3) -0.005(2) -0.005(2) -0.005(2)
C7D 0.023(3) 0.015(3) 0.020(3) 0.000(2) 0.001(2) -0.015(2)
C8D 0.023(3) 0.019(3) 0.017(3) 0.004(2) -0.003(2) -0.008(2)
C9D 0.012(3) 0.021(3) 0.011(3) 0.002(2) -0.0021(19) -0.009(2)
C10D 0.012(3) 0.032(3) 0.008(2) -0.006(2) 0.0000(18) -0.012(2)
C11D 0.017(3) 0.019(3) 0.010(2) -0.001(2) -0.008(2) 0.002(2)
C12D 0.016(3) 0.017(3) 0.017(3) -0.008(2) -0.002(2) -0.006(2)
C13D 0.018(3) 0.019(3) 0.009(2) -0.004(2) -0.001(2) -0.009(2)
C14D 0.017(3) 0.017(3) 0.013(3) -0.008(2) -0.004(2) -0.004(2)
C15D 0.024(3) 0.010(3) 0.011(2) -0.006(2) -0.002(2) -0.009(2)
C16D 0.016(3) 0.020(3) 0.014(3) -0.003(2) -0.001(2) -0.012(2)
C17D 0.025(3) 0.012(3) 0.025(3) -0.008(2) -0.002(2) -0.007(2)
C18D 0.019(3) 0.011(3) 0.030(3) -0.005(2) -0.007(2) -0.005(2)
C19D 0.028(3) 0.020(3) 0.017(3) 0.001(2) -0.005(2) -0.014(3)
C20D 0.019(3) 0.025(3) 0.017(3) -0.006(2) 0.000(2) -0.012(3)
C21D 0.016(3) 0.015(3) 0.013(3) -0.004(2) -0.001(2) -0.006(2)
C22D 0.016(3) 0.017(3) 0.019(3) -0.007(2) -0.001(2) -0.005(2)
C23D 0.027(3) 0.019(3) 0.017(3) 0.000(2) -0.001(2) -0.006(3)
C24D 0.027(3) 0.024(3) 0.024(3) -0.010(3) -0.005(2) -0.002(3)
C25D 0.020(3) 0.026(3) 0.020(3) 0.003(3) -0.002(2) -0.007(3)
C26D 0.027(3) 0.019(3) 0.018(3) 0.004(2) -0.011(2) 0.001(3)
C27D 0.025(3) 0.019(3) 0.014(3) -0.001(2) 0.001(2) -0.001(3)
C28D 0.021(3) 0.013(3) 0.010(3) 0.002(2) -0.001(2) -0.004(2)
C29D 0.028(3) 0.016(3) 0.014(3) -0.003(2) -0.001(2) -0.010(2)
C30D 0.028(3) 0.017(3) 0.022(3) -0.004(2) -0.002(2) -0.008(3)
C31D 0.021(3) 0.015(3) 0.023(3) -0.002(2) -0.009(2) -0.008(2)
C32D 0.019(3) 0.013(3) 0.015(3) -0.001(2) -0.001(2) -0.004(2)
C33D 0.020(3) 0.012(3) 0.020(3) -0.006(2) -0.007(2) -0.007(2)
C34D 0.028(3) 0.022(3) 0.034(4) -0.016(3) 0.007(3) -0.006(3)
C2S 0.053(5) 0.026(4) 0.055(5) -0.020(3) -0.024(4) 0.001(3)
C5S 0.034(4) 0.053(5) 0.079(6) -0.037(5) -0.022(4) 0.010(4)
C1T 0.054(7) 0.195(18) 0.110(12) 0.075(12) -0.017(7) 0.026(9)
Cl10 0.0390(15) 0.0368(15) 0.0345(16) -0.0084(11) -0.0064(10) -0.0161(12)
Cl11 0.0289(15) 0.0123(14) 0.0120(13) -0.0058(10) -0.0100(10) 0.0033(11)
Cl12 0.0429(15) 0.0170(12) 0.0231(12) 0.0051(9) -0.0075(10) -0.0116(11)
Cl14 0.110(4) 0.126(5) 0.110(5) -0.078(4) 0.053(3) -0.090(4)
Cl15 0.117(5) 0.080(4) 0.042(2) -0.033(2) -0.033(3) 0.049(4)
Cl16 0.149(7) 0.103(7) 0.106(6) -0.042(5) -0.054(5) 0.026(6)
Cl4S 0.0640(14) 0.0313(10) 0.0375(11) -0.0071(8) -0.0172(9) 0.0020(9)
Cl5S 0.0656(18) 0.134(3) 0.256(5) -0.129(4) 0.016(2) -0.047(2)
Cl6S 0.171(3) 0.0577(16) 0.0693(18) -0.0295(14) -0.076(2) 0.0437(19)
Cl1T 0.094(2) 0.0485(17) 0.183(4) -0.057(2) -0.052(2) 0.0115(15)
Cl2T 0.070(2) 0.160(5) 0.164(5) 0.111(4) -0.063(3) -0.086(3)
Cl3T 0.072(2) 0.081(2) 0.0530(17) 0.0068(14) -0.0081(14) 0.0098(17)
N1A 0.011(2) 0.021(3) 0.012(2) -0.0066(19) -0.0017(17) -0.0029(19)
N2A 0.015(2) 0.012(2) 0.013(2) 0.0036(18) -0.0012(17) -0.0051(18)
N3A 0.011(2) 0.010(2) 0.015(2) -0.0032(18) 0.0006(16) -0.0023(17)
N4A 0.022(3) 0.021(3) 0.028(3) -0.006(2) -0.009(2) 0.006(2)
N5A 0.020(3) 0.027(3) 0.017(3) 0.003(2) -0.0065(19) -0.010(2)
N6A 0.024(3) 0.015(3) 0.026(3) 0.005(2) -0.006(2) -0.009(2)
N1B 0.017(2) 0.018(3) 0.016(2) 0.002(2) -0.0068(18) -0.007(2)
N2B 0.012(2) 0.022(3) 0.010(2) 0.0028(19) -0.0044(16) -0.0093(19)
N3B 0.018(2) 0.014(2) 0.016(2) -0.0078(19) -0.0022(18) -0.0048(19)
N4B 0.022(3) 0.037(3) 0.021(3) -0.014(2) 0.000(2) -0.005(2)
N5B 0.043(4) 0.018(3) 0.032(3) 0.007(2) -0.004(3) -0.015(3)
N6B 0.013(2) 0.033(3) 0.034(3) 0.004(3) -0.012(2) 0.000(2)
N1C 0.010(2) 0.018(3) 0.011(2) 0.0032(19) -0.0052(16) -0.0037(19)
N2C 0.012(2) 0.015(2) 0.020(2) -0.0117(19) -0.0003(17) -0.0005(19)
N3C 0.010(2) 0.021(3) 0.016(2) -0.005(2) -0.0022(17) -0.005(2)
N4C 0.033(3) 0.022(3) 0.035(3) -0.011(2) 0.002(2) -0.006(2)
N5C 0.015(3) 0.040(4) 0.031(3) -0.019(3) -0.003(2) -0.013(2)
N6C 0.036(3) 0.018(3) 0.040(4) 0.002(3) -0.014(3) -0.004(3)
N1D 0.017(2) 0.025(3) 0.017(2) -0.002(2) -0.0097(18) -0.006(2)
N2D 0.013(2) 0.025(3) 0.014(2) -0.007(2) -0.0047(18) -0.006(2)
N3D 0.017(2) 0.012(2) 0.015(2) 0.0012(19) -0.0028(18) -0.0056(19)
N4D 0.025(3) 0.020(3) 0.017(3) 0.000(2) -0.003(2) -0.013(2)
N5D 0.046(4) 0.023(3) 0.036(4) 0.006(3) -0.012(3) -0.004(3)
N6D 0.026(3) 0.021(3) 0.015(2) -0.009(2) -0.0015(19) -0.009(2)
O1A 0.047(3) 0.032(3) 0.037(3) -0.007(2) -0.021(2) 0.010(2)
O2A 0.057(4) 0.028(3) 0.037(3) -0.004(2) -0.013(3) 0.013(3)
O3A 0.034(3) 0.034(3) 0.022(2) -0.010(2) -0.0009(19) -0.015(2)
O4A 0.036(3) 0.022(3) 0.042(3) 0.001(2) -0.029(2) -0.005(2)
O5A 0.030(2) 0.023(2) 0.018(2) 0.0025(19) 0.0031(18) -0.011(2)
O6A 0.056(3) 0.042(3) 0.022(2) -0.014(2) 0.003(2) -0.035(3)
O7A 0.021(2) 0.020(2) 0.015(2) -0.0078(17) 0.0007(15) -0.0044(17)
O1B 0.027(3) 0.051(4) 0.070(4) -0.038(3) -0.012(3) 0.000(3)
O2B 0.024(2) 0.045(3) 0.033(3) -0.007(2) -0.013(2) -0.005(2)
O3B 0.061(4) 0.032(3) 0.046(3) 0.013(3) -0.010(3) -0.024(3)
O4B 0.056(3) 0.025(3) 0.053(3) -0.014(2) -0.001(3) -0.019(2)
O5B 0.038(3) 0.041(3) 0.039(3) 0.001(3) -0.028(2) 0.002(3)
O6B 0.027(3) 0.052(4) 0.045(3) -0.006(3) -0.008(2) 0.009(3)
O7B 0.016(2) 0.025(2) 0.018(2) -0.0041(18) -0.0061(16) -0.0069(18)
O1C 0.092(4) 0.041(3) 0.028(3) -0.014(2) 0.011(3) -0.046(3)
O2C 0.059(4) 0.029(3) 0.030(3) 0.011(2) -0.015(2) -0.025(3)
O3C 0.021(2) 0.042(3) 0.022(2) -0.010(2) -0.0089(17) -0.013(2)
O4C 0.035(3) 0.041(3) 0.073(4) -0.039(3) -0.012(3) -0.015(3)
O5C 0.026(3) 0.027(3) 0.063(4) -0.011(3) -0.015(2) 0.008(2)
O6C 0.039(3) 0.035(3) 0.047(3) -0.002(3) -0.028(3) -0.003(2)
O7C 0.0137(19) 0.027(2) 0.0091(19) -0.0025(17) 0.0023(14) -0.0052(17)
O1D 0.036(3) 0.027(3) 0.035(3) 0.001(2) -0.022(2) -0.008(2)
O2D 0.020(2) 0.037(3) 0.021(2) -0.013(2) -0.0037(17) -0.007(2)
O3D 0.052(4) 0.032(3) 0.047(3) -0.014(3) -0.006(3) 0.020(3)
O4D 0.061(4) 0.026(3) 0.028(3) 0.005(2) -0.025(2) -0.004(3)
O5D 0.048(3) 0.039(3) 0.026(3) -0.005(2) -0.006(2) -0.030(3)
O6D 0.023(2) 0.026(2) 0.022(2) -0.0040(19) -0.0039(17) -0.0132(19)
O7D 0.0089(18) 0.021(2) 0.022(2) -0.0024(17) -0.0022(15) -0.0072(16)

loop_
_atom_type_symbol
_atom_type_description
_atom_type_scat_dispersion_real
_atom_type_scat_dispersion_imag
_atom_type_scat_source
C C 0.0033 0.0016 'International Tables Vol C Tables 4.2.6.8 and 6.1.1.4'
H H 0.0000 0.0000 'International Tables Vol C Tables 4.2.6.8 and 6.1.1.4'
B B 0.0013 0.0007 'International Tables Vol C Tables 4.2.6.8 and 6.1.1.4'
N N 0.0061 0.0033 'International Tables Vol C Tables 4.2.6.8 and 6.1.1.4'
O O 0.0106 0.0060 'International Tables Vol C Tables 4.2.6.8 and 6.1.1.4'
Cl Cl 0.1484 0.1585 'International Tables Vol C Tables 4.2.6.8 and 6.1.1.4'

loop_
_geom_angle_atom_site_label_1
_geom_angle_atom_site_label_2
_geom_angle_atom_site_label_3
_geom_angle
O7A B1A N2A 110.5(5)
O7A B1A N1A 115.4(5)
N2A B1A N1A 105.6(5)
O7A B1A N3A 115.7(5)
N2A B1A N3A 103.9(5)
N1A B1A N3A 104.7(5)
O7B B1B N3B 117.2(5)
O7B B1B N2B 110.4(5)
N3B B1B N2B 105.2(5)
O7B B1B N1B 115.1(5)
N3B B1B N1B 103.9(5)
N2B B1B N1B 103.7(5)
O7C B1C N3C 117.1(5)
O7C B1C N2C 109.5(5)
N3C B1C N2C 106.2(5)
O7C B1C N1C 113.1(5)
N3C B1C N1C 105.4(5)
N2C B1C N1C 104.7(5)
O7D B1D N1D 116.2(5)
O7D B1D N2D 110.6(5)
N1D B1D N2D 105.9(5)
O7D B1D N3D 113.6(5)
N1D B1D N3D 104.6(5)
N2D B1D N3D 105.0(5)
N1A C1A C15A 119.1(5)
N1A C1A C2A 105.1(5)
C15A C1A C2A 133.6(5)
C3A C2A C1A 108.1(5)
C3A C2A H2A 126.0
C1A C2A H2A 126.0
C2A C3A C4A 107.8(5)
C2A C3A H3A 126.1
C4A C3A H3A 126.1
N1A C4A C3A 106.8(5)
N1A C4A C5A 118.8(5)
C3A C4A C5A 132.9(5)
C6A C5A C4A 119.5(5)
C6A C5A C16A 121.4(5)
C4A C5A C16A 118.4(5)
C5A C6A N2A 118.2(5)
C5A C6A C7A 135.5(6)
N2A C6A C7A 105.6(5)
C8A C7A C6A 107.1(5)
C8A C7A H7A 126.4
C6A C7A H7A 126.4
C7A C8A C9A 109.2(5)
C7A C8A H8A 125.4
C9A C8A H8A 125.4
N2A C9A C8A 106.5(5)
N2A C9A C10A 116.9(5)
C8A C9A C10A 136.2(5)
C11A C10A C9A 119.2(5)
C11A C10A C22A 119.6(5)
C9A C10A C22A 120.7(5)
N3A C11A C10A 119.2(5)
N3A C11A C12A 105.3(5)
C10A C11A C12A 133.8(6)
C13A C12A C11A 108.7(5)
C13A C12A H12A 125.6
C11A C12A H12A 125.6
C12A C13A C14A 107.4(5)
C12A C13A H13A 126.3
C14A C13A H13A 126.3
N3A C14A C15A 118.4(5)
N3A C14A C13A 106.1(5)
C15A C14A C13A 135.1(6)
C14A C15A C1A 119.0(6)
C14A C15A C28A 123.1(5)
C1A C15A C28A 117.5(5)
C21A C16A C17A 118.8(5)
C21A C16A C5A 122.0(5)
C17A C16A C5A 119.1(6)
C18A C17A C16A 121.4(6)
C18A C17A H17A 119.3
C16A C17A H17A 119.3
C17A C18A C19A 118.1(5)
C17A C18A H18A 120.9
C19A C18A H18A 120.9
C20A C19A C18A 122.0(6)
C20A C19A N4A 120.0(6)
C18A C19A N4A 118.0(5)
C19A C20A C21A 118.7(6)
C19A C20A H20A 120.7
C21A C20A H20A 120.7
C16A C21A C20A 121.0(5)
C16A C21A H21A 119.5
C20A C21A H21A 119.5
C23A C22A C27A 118.7(6)
C23A C22A C10A 121.8(6)
C27A C22A C10A 119.4(6)
C24A C23A C22A 121.4(6)
C24A C23A H23A 119.3
C22A C23A H23A 119.3
C23A C24A C25A 117.9(6)
C23A C24A H24A 121.1
C25A C24A H24A 121.1
C26A C25A C24A 123.2(5)
C26A C25A N5A 119.8(5)
C24A C25A N5A 117.0(5)
C25A C26A C27A 117.9(6)
C25A C26A H26A 121.1
C27A C26A H26A 121.1
C26A C27A C22A 120.9(6)
C26A C27A H27A 119.6
C22A C27A H27A 119.6
C33A C28A C29A 119.9(5)
C33A C28A C15A 119.9(6)
C29A C28A C15A 120.2(5)
C30A C29A C28A 120.3(6)
C30A C29A H29A 119.9
C28A C29A H29A 119.9
C29A C30A C31A 118.7(6)
C29A C30A H30A 120.7
C31A C30A H30A 120.7
C30A C31A C32A 122.7(6)
C30A C31A N6A 119.2(5)
C32A C31A N6A 118.1(5)
C31A C32A C33A 116.9(5)
C31A C32A H32A 121.5
C33A C32A H32A 121.5
C28A C33A C32A 121.4(6)
C28A C33A H33A 119.3
C32A C33A H33A 119.3
O7A C34A H34A 109.5
O7A C34A H34B 109.5
H34A C34A H34B 109.5
O7A C34A H34C 109.5
H34A C34A H34C 109.5
H34B C34A H34C 109.5
N1B C1B C15B 118.6(5)
N1B C1B C2B 104.3(5)
C15B C1B C2B 136.6(5)
C3B C2B C1B 107.8(5)
C3B C2B H2B 126.1
C1B C2B H2B 126.1
C2B C3B C4B 109.3(6)
C2B C3B H3B 125.4
C4B C3B H3B 125.4
N1B C4B C5B 118.5(5)
N1B C4B C3B 104.9(5)
C5B C4B C3B 135.9(6)
C4B C5B C6B 118.4(5)
C4B C5B C16B 122.1(5)
C6B C5B C16B 119.4(5)
N2B C6B C5B 119.1(5)
N2B C6B C7B 107.2(5)
C5B C6B C7B 132.6(5)
C8B C7B C6B 105.8(5)
C8B C7B H7B 127.1
C6B C7B H7B 127.1
C7B C8B C9B 108.7(5)
C7B C8B H8B 125.6
C9B C8B H8B 125.6
N2B C9B C8B 106.3(5)
N2B C9B C10B 116.6(5)
C8B C9B C10B 135.9(5)
C11B C10B C9B 120.8(5)
C11B C10B C22B 117.5(5)
C9B C10B C22B 120.9(5)
N3B C11B C10B 119.2(5)
N3B C11B C12B 106.5(5)
C10B C11B C12B 132.1(5)
C13B C12B C11B 106.2(5)
C13B C12B H12B 126.9
C11B C12B H12B 126.9
C12B C13B C14B 108.4(5)
C12B C13B H13B 125.8
C14B C13B H13B 125.8
N3B C14B C13B 107.5(5)
N3B C14B C15B 118.2(5)
C13B C14B C15B 133.2(5)
C1B C15B C14B 119.4(5)
C1B C15B C28B 123.2(5)
C14B C15B C28B 116.8(5)
C17B C16B C21B 119.0(5)
C17B C16B C5B 122.2(6)
C21B C16B C5B 118.9(6)
C18B C17B C16B 121.1(6)
C18B C17B H17B 119.5
C16B C17B H17B 119.5
C17B C18B C19B 119.3(6)
C17B C18B H18B 120.3
C19B C18B H18B 120.3
C20B C19B C18B 121.3(5)
C20B C19B N4B 119.7(6)
C18B C19B N4B 119.0(6)
C21B C20B C19B 118.1(5)
C21B C20B H20B 120.9
C19B C20B H20B 120.9
C20B C21B C16B 121.2(6)
C20B C21B H21B 119.4
C16B C21B H21B 119.4
C23B C22B C27B 118.7(5)
C23B C22B C10B 122.9(5)
C27B C22B C10B 118.4(5)
C22B C23B C24B 122.0(6)
C22B C23B H23B 119.0
C24B C23B H23B 119.0
C25B C24B C23B 118.3(6)
C25B C24B H24B 120.9
C23B C24B H24B 120.9
C24B C25B C26B 122.5(6)
C24B C25B N5B 118.4(6)
C26B C25B N5B 119.1(6)
C27B C26B C25B 118.2(7)
C27B C26B H26B 120.9
C25B C26B H26B 120.9
C26B C27B C22B 120.2(6)
C26B C27B H27B 119.9
C22B C27B H27B 119.9
C29B C28B C33B 118.8(6)
C29B C28B C15B 119.3(6)
C33B C28B C15B 121.9(5)
C28B C29B C30B 121.1(6)
C28B C29B H29B 119.5
C30B C29B H29B 119.5
C31B C30B C29B 117.1(6)
C31B C30B H30B 121.5
C29B C30B H30B 121.5
C32B C31B C30B 123.8(6)
C32B C31B N6B 119.4(6)
C30B C31B N6B 116.7(5)
C31B C32B C33B 116.9(6)
C31B C32B H32B 121.6
C33B C32B H32B 121.6
C28B C33B C32B 122.4(6)
C28B C33B H33B 118.8
C32B C33B H33B 118.8
O7B C34B H34D 109.5
O7B C34B H34E 109.5
H34D C34B H34E 109.5
O7B C34B H34F 109.5
H34D C34B H34F 109.5
H34E C34B H34F 109.5
N1C C1C C15C 121.8(5)
N1C C1C C2C 103.7(5)
C15C C1C C2C 132.8(5)
C3C C2C C1C 108.2(5)
C3C C2C H2C 125.9
C1C C2C H2C 125.9
C2C C3C C4C 109.2(5)
C2C C3C H3C 125.4
C4C C3C H3C 125.4
N1C C4C C3C 105.9(5)
N1C C4C C5C 121.0(5)
C3C C4C C5C 131.6(6)
C4C C5C C6C 115.9(5)
C4C C5C C16C 119.4(5)
C6C C5C C16C 124.1(5)
N2C C6C C5C 119.8(5)
N2C C6C C7C 105.6(5)
C5C C6C C7C 133.8(5)
C8C C7C C6C 106.6(5)
C8C C7C H7C 126.7
C6C C7C H7C 126.7
C7C C8C C9C 110.9(5)
C7C C8C H8C 124.6
C9C C8C H8C 124.6
N2C C9C C10C 119.5(5)
N2C C9C C8C 104.0(5)
C10C C9C C8C 135.7(5)
C9C C10C C11C 118.9(5)
C9C C10C C22C 118.3(5)
C11C C10C C22C 122.6(6)
N3C C11C C10C 117.7(5)
N3C C11C C12C 105.6(5)
C10C C11C C12C 135.9(6)
C13C C12C C11C 107.4(6)
C13C C12C H12C 126.3
C11C C12C H12C 126.3
C12C C13C C14C 108.3(6)
C12C C13C H13C 125.8
C14C C13C H13C 125.8
N3C C14C C13C 106.8(5)
N3C C14C C15C 118.2(5)
C13C C14C C15C 134.4(6)
C1C C15C C14C 116.9(5)
C1C C15C C28C 118.8(5)
C14C C15C C28C 123.9(6)
C17C C16C C21C 118.8(6)
C17C C16C C5C 120.9(5)
C21C C16C C5C 120.1(5)
C16C C17C C18C 121.7(6)
C16C C17C H17C 119.1
C18C C17C H17C 119.1
C19C C18C C17C 118.2(6)
C19C C18C H18C 120.9
C17C C18C H18C 120.9
C18C C19C C20C 122.5(6)
C18C C19C N4C 119.6(6)
C20C C19C N4C 117.7(6)
C21C C20C C19C 118.5(6)
C21C C20C H20C 120.8
C19C C20C H20C 120.8
C20C C21C C16C 120.2(6)
C20C C21C H21C 119.9
C16C C21C H21C 119.9
C27C C22C C23C 118.1(5)
C27C C22C C10C 122.4(5)
C23C C22C C10C 119.6(5)
C24C C23C C22C 120.9(6)
C24C C23C H23C 119.5
C22C C23C H23C 119.5
C25C C24C C23C 118.3(6)
C25C C24C H24C 120.9
C23C C24C H24C 120.9
C24C C25C C26C 123.9(5)
C24C C25C N5C 118.7(5)
C26C C25C N5C 117.4(6)
C25C C26C C27C 117.2(6)
C25C C26C H26C 121.4
C27C C26C H26C 121.4
C26C C27C C22C 121.3(6)
C26C C27C H27C 119.3
C22C C27C H27C 119.3
C29C C28C C33C 117.9(6)
C29C C28C C15C 123.2(5)
C33C C28C C15C 118.9(6)
C30C C29C C28C 120.1(5)
C30C C29C H29C 120.0
C28C C29C H29C 120.0
C29C C30C C31C 119.6(6)
C29C C30C H30C 120.2
C31C C30C H30C 120.2
C32C C31C C30C 121.6(6)
C32C C31C N6C 120.5(6)
C30C C31C N6C 117.9(6)
C31C C32C C33C 119.1(5)
C31C C32C H32C 120.4
C33C C32C H32C 120.4
C32C C33C C28C 121.6(6)
C32C C33C H33C 119.2
C28C C33C H33C 119.2
O7C C34C H34G 109.5
O7C C34C H34H 109.5
H34G C34C H34H 109.5
O7C C34C H34I 109.5
H34G C34C H34I 109.5
H34H C34C H34I 109.5
N1D C1D C15D 119.0(5)
N1D C1D C2D 105.6(5)
C15D C1D C2D 134.4(5)
C3D C2D C1D 108.3(6)
C3D C2D H2D 125.9
C1D C2D H2D 125.9
C2D C3D C4D 108.6(5)
C2D C3D H3D 125.7
C4D C3D H3D 125.7
N1D C4D C5D 119.0(5)
N1D C4D C3D 104.8(5)
C5D C4D C3D 135.1(5)
C4D C5D C6D 118.6(5)
C4D C5D C16D 118.9(5)
C6D C5D C16D 121.8(5)
N2D C6D C5D 119.4(5)
N2D C6D C7D 104.3(5)
C5D C6D C7D 135.4(5)
C8D C7D C6D 107.3(5)
C8D C7D H7D 126.3
C6D C7D H7D 126.3
C7D C8D C9D 108.6(6)
C7D C8D H8D 125.7
C9D C8D H8D 125.7
N2D C9D C8D 106.6(5)
N2D C9D C10D 118.1(5)
C8D C9D C10D 134.6(6)
C11D C10D C9D 118.4(5)
C11D C10D C22D 119.3(5)
C9D C10D C22D 121.8(5)
N3D C11D C10D 121.1(5)
N3D C11D C12D 104.1(5)
C10D C11D C12D 132.5(5)
C13D C12D C11D 108.7(5)
C13D C12D H12D 125.7
C11D C12D H12D 125.7
C12D C13D C14D 107.6(5)
C12D C13D H13D 126.2
C14D C13D H13D 126.2
N3D C14D C15D 120.1(5)
N3D C14D C13D 105.9(5)
C15D C14D C13D 133.0(5)
C14D C15D C1D 117.7(5)
C14D C15D C28D 120.2(5)
C1D C15D C28D 121.4(5)
C17D C16D C21D 118.3(5)
C17D C16D C5D 119.8(5)
C21D C16D C5D 121.9(6)
C18D C17D C16D 121.7(6)
C18D C17D H17D 119.2
C16D C17D H17D 119.1
C17D C18D C19D 118.8(6)
C17D C18D H18D 120.6
C19D C18D H18D 120.6
C20D C19D C18D 120.9(6)
C20D C19D N4D 120.3(6)
C18D C19D N4D 118.8(6)
C19D C20D C21D 119.9(6)
C19D C20D H20D 120.0
C21D C20D H20D 120.0
C20D C21D C16D 120.3(6)
C20D C21D H21D 119.8
C16D C21D H21D 119.8
C27D C22D C23D 118.9(6)
C27D C22D C10D 119.5(5)
C23D C22D C10D 121.6(5)
C24D C23D C22D 120.9(6)
C24D C23D H23D 119.5
C22D C23D H23D 119.5
C23D C24D C25D 117.4(6)
C23D C24D H24D 121.3
C25D C24D H24D 121.3
C26D C25D C24D 123.1(6)
C26D C25D N5D 119.7(6)
C24D C25D N5D 117.2(6)
C25D C26D C27D 119.0(6)
C25D C26D H26D 120.5
C27D C26D H26D 120.5
C22D C27D C26D 120.6(6)
C22D C27D H27D 119.7
C26D C27D H27D 119.7
C33D C28D C29D 117.5(5)
C33D C28D C15D 123.1(5)
C29D C28D C15D 119.2(5)
C30D C29D C28D 121.0(5)
C30D C29D H29D 119.5
C28D C29D H29D 119.5
C29D C30D C31D 119.3(6)
C29D C30D H30D 120.4
C31D C30D H30D 120.4
C30D C31D C32D 121.9(5)
C30D C31D N6D 119.9(5)
C32D C31D N6D 118.2(5)
C31D C32D C33D 118.9(5)
C31D C32D H32D 120.6
C33D C32D H32D 120.6
C32D C33D C28D 121.5(5)
C32D C33D H33D 119.2
C28D C33D H33D 119.2
O7D C34D H34J 109.5
O7D C34D H34K 109.5
H34J C34D H34K 109.5
O7D C34D H34L 109.5
H34J C34D H34L 109.5
H34K C34D H34L 109.5
Cl6S C2S Cl5S 109.9(4)
Cl6S C2S Cl4S 111.4(4)
Cl5S C2S Cl4S 111.1(5)
Cl6S C2S H2S 108.8
Cl5S C2S H2S 107.6
Cl4S C2S H2S 108.0
Cl15 C5S Cl10 78.4(5)
Cl15 C5S Cl16 114.0(5)
Cl10 C5S Cl16 119.8(6)
Cl15 C5S Cl11 113.9(4)
Cl10 C5S Cl11 119.9(4)
Cl16 C5S Cl11 0.2(5)
Cl15 C5S Cl14 109.7(5)
Cl10 C5S Cl14 34.4(3)
Cl16 C5S Cl14 93.4(5)
Cl11 C5S Cl14 93.6(3)
Cl15 C5S Cl12 29.2(4)
Cl10 C5S Cl12 106.5(3)
Cl16 C5S Cl12 105.4(5)
Cl11 C5S Cl12 105.2(3)
Cl14 C5S Cl12 138.9(4)
Cl15 C5S H5S 125.9
Cl10 C5S H5S 108.2
Cl16 C5S H5S 108.2
Cl11 C5S H5S 108.2
Cl14 C5S H5S 99.6
Cl12 C5S H5S 108.3
Cl17 C6S Cl19 118(3)
Cl17 C6S Cl18 112.4(7)
Cl19 C6S Cl18 116(3)
Cl17 C6S H6S 102.5
Cl19 C6S H6S 102.5
Cl18 C6S H6S 101.7
Cl1T C1T Cl3T 107.1(6)
Cl1T C1T Cl2T 103.4(6)
Cl3T C1T Cl2T 112.1(6)
Cl1T C1T H6S 115.3
Cl3T C1T H6S 24.1
Cl2T C1T H6S 88.0
Cl1T C1T H1T 112.0
Cl3T C1T H1T 110.6
Cl2T C1T H1T 111.4
H6S C1T H1T 122.2
C1T Cl3T H6S 17.7
C4A N1A C1A 111.8(5)
C4A N1A B1A 123.7(5)
C1A N1A B1A 124.4(5)
C9A N2A C6A 111.0(5)
C9A N2A B1A 125.5(5)
C6A N2A B1A 123.4(5)
C14A N3A C11A 111.9(5)
C14A N3A B1A 125.6(5)
C11A N3A B1A 122.5(5)
O1A N4A O2A 123.2(6)
O1A N4A C19A 119.3(5)
O2A N4A C19A 117.5(5)
O3A N5A O4A 123.5(5)
O3A N5A C25A 120.1(5)
O4A N5A C25A 116.4(5)
O6A N6A O5A 124.0(5)
O6A N6A C31A 119.1(5)
O5A N6A C31A 116.9(5)
C4B N1B C1B 113.0(5)
C4B N1B B1B 123.3(5)
C1B N1B B1B 123.6(5)
C6B N2B C9B 111.8(5)
C6B N2B B1B 123.7(5)
C9B N2B B1B 124.5(5)
C14B N3B C11B 111.0(5)
C14B N3B B1B 126.4(5)
C11B N3B B1B 122.3(5)
O1B N4B O2B 123.6(6)
O1B N4B C19B 118.9(6)
O2B N4B C19B 117.6(6)
O3B N5B O4B 125.6(6)
O3B N5B C25B 116.8(6)
O4B N5B C25B 117.4(6)
O5B N6B O6B 125.0(6)
O5B N6B C31B 117.9(6)
O6B N6B C31B 117.1(5)
C4C N1C C1C 112.5(5)
C4C N1C B1C 124.6(5)
C1C N1C B1C 122.1(5)
C6C N2C C9C 112.6(5)
C6C N2C B1C 125.7(5)
C9C N2C B1C 121.7(5)
C14C N3C C11C 111.3(5)
C14C N3C B1C 126.0(5)
C11C N3C B1C 122.3(5)
O1C N4C O2C 122.1(6)
O1C N4C C19C 119.2(6)
O2C N4C C19C 118.7(6)
O3C N5C O4C 124.6(5)
O3C N5C C25C 118.1(6)
O4C N5C C25C 117.2(6)
O5C N6C O6C 123.5(6)
O5C N6C C31C 118.7(6)
O6C N6C C31C 117.7(6)
C1D N1D C4D 112.4(5)
C1D N1D B1D 125.3(5)
C4D N1D B1D 122.3(5)
C9D N2D C6D 112.7(5)
C9D N2D B1D 125.4(5)
C6D N2D B1D 121.7(5)
C14D N3D C11D 113.2(5)
C14D N3D B1D 124.7(5)
C11D N3D B1D 122.0(5)
O1D N4D O2D 123.6(5)
O1D N4D C19D 119.7(6)
O2D N4D C19D 116.7(5)
O3D N5D O4D 123.9(7)
O3D N5D C25D 118.7(6)
O4D N5D C25D 117.4(6)
O6D N6D O5D 122.3(5)
O6D N6D C31D 119.8(5)
O5D N6D C31D 117.9(5)
C34A O7A B1A 117.2(5)
B1B O7B C34B 117.0(5)
C34C O7C B1C 117.4(5)
C34D O7D B1D 119.5(5)

loop_
_geom_bond_atom_site_label_1
_geom_bond_atom_site_label_2
_geom_bond_distance
B1A O7A 1.425(7)
B1A N2A 1.478(9)
B1A N1A 1.491(8)
B1A N3A 1.504(8)
B1B O7B 1.418(8)
B1B N3B 1.488(8)
B1B N2B 1.508(8)
B1B N1B 1.515(8)
B1C O7C 1.451(7)
B1C N3C 1.464(9)
B1C N2C 1.480(8)
B1C N1C 1.511(7)
B1D O7D 1.442(8)
B1D N1D 1.483(8)
B1D N2D 1.490(8)
B1D N3D 1.512(7)
C1A N1A 1.367(7)
C1A C15A 1.424(8)
C1A C2A 1.457(8)
C2A C3A 1.360(9)
C2A H2A 0.9500
C3A C4A 1.434(7)
C3A H3A 0.9500
C4A N1A 1.350(7)
C4A C5A 1.441(8)
C5A C6A 1.386(8)
C5A C16A 1.475(8)
C6A N2A 1.394(7)
C6A C7A 1.447(8)
C7A C8A 1.388(8)
C7A H7A 0.9500
C8A C9A 1.415(9)
C8A H8A 0.9500
C9A N2A 1.372(7)
C9A C10A 1.422(8)
C10A C11A 1.420(8)
C10A C22A 1.485(8)
C11A N3A 1.367(7)
C11A C12A 1.441(9)
C12A C13A 1.365(8)
C12A H12A 0.9500
C13A C14A 1.442(8)
C13A H13A 0.9500
C14A N3A 1.361(7)
C14A C15A 1.414(8)
C15A C28A 1.491(8)
C16A C21A 1.382(9)
C16A C17A 1.412(8)
C17A C18A 1.372(9)
C17A H17A 0.9500
C18A C19A 1.400(9)
C18A H18A 0.9500
C19A C20A 1.381(9)
C19A N4A 1.464(8)
C20A C21A 1.392(9)
C20A H20A 0.9500
C21A H21A 0.9500
C22A C23A 1.376(9)
C22A C27A 1.402(8)
C23A C24A 1.375(8)
C23A H23A 0.9500
C24A C25A 1.399(8)
C24A H24A 0.9500
C25A C26A 1.347(9)
C25A N5A 1.479(7)
C26A C27A 1.399(8)
C26A H26A 0.9500
C27A H27A 0.9500
C28A C33A 1.371(8)
C28A C29A 1.406(9)
C29A C30A 1.375(8)
C29A H29A 0.9500
C30A C31A 1.389(9)
C30A H30A 0.9500
C31A C32A 1.395(8)
C31A N6A 1.480(7)
C32A C33A 1.401(8)
C32A H32A 0.9500
C33A H33A 0.9500
C34A O7A 1.403(8)
C34A H34A 0.9800
C34A H34B 0.9800
C34A H34C 0.9800
C1B N1B 1.376(7)
C1B C15B 1.398(8)
C1B C2B 1.454(8)
C2B C3B 1.353(8)
C2B H2B 0.9500
C3B C4B 1.436(9)
C3B H3B 0.9500
C4B N1B 1.349(7)
C4B C5B 1.431(8)
C5B C6B 1.435(8)
C5B C16B 1.486(8)
C6B N2B 1.346(7)
C6B C7B 1.436(8)
C7B C8B 1.403(8)
C7B H7B 0.9500
C8B C9B 1.404(8)
C8B H8B 0.9500
C9B N2B 1.367(8)
C9B C10B 1.415(8)
C10B C11B 1.397(8)
C10B C22B 1.506(8)
C11B N3B 1.385(7)
C11B C12B 1.448(8)
C12B C13B 1.397(8)
C12B H12B 0.9500
C13B C14B 1.419(8)
C13B H13B 0.9500
C14B N3B 1.345(7)
C14B C15B 1.422(8)
C15B C28B 1.502(8)
C16B C17B 1.390(9)
C16B C21B 1.410(8)
C17B C18B 1.356(8)
C17B H17B 0.9500
C18B C19B 1.408(9)
C18B H18B 0.9500
C19B C20B 1.393(9)
C19B N4B 1.448(8)
C20B C21B 1.377(8)
C20B H20B 0.9500
C21B H21B 0.9500
C22B C23B 1.356(9)
C22B C27B 1.422(8)
C23B C24B 1.381(9)
C23B H23B 0.9500
C24B C25B 1.365(9)
C24B H24B 0.9500
C25B C26B 1.389(10)
C25B N5B 1.480(8)
C26B C27B 1.374(9)
C26B H26B 0.9500
C27B H27B 0.9500
C28B C29B 1.378(8)
C28B C33B 1.383(9)
C29B C30B 1.413(8)
C29B H29B 0.9500
C30B C31B 1.386(9)
C30B H30B 0.9500
C31B C32B 1.371(9)
C31B N6B 1.479(7)
C32B C33B 1.395(9)
C32B H32B 0.9500
C33B H33B 0.9500
C34B O7B 1.426(7)
C34B H34D 0.9800
C34B H34E 0.9800
C34B H34F 0.9800
C1C N1C 1.388(7)
C1C C15C 1.403(9)
C1C C2C 1.457(7)
C2C C3C 1.341(9)
C2C H2C 0.9500
C3C C4C 1.427(8)
C3C H3C 0.9500
C4C N1C 1.335(8)
C4C C5C 1.429(8)
C5C C6C 1.431(8)
C5C C16C 1.444(8)
C6C N2C 1.347(8)
C6C C7C 1.473(7)
C7C C8C 1.334(9)
C7C H7C 0.9500
C8C C9C 1.435(8)
C8C H8C 0.9500
C9C N2C 1.378(7)
C9C C10C 1.402(9)
C10C C11C 1.421(8)
C10C C22C 1.467(7)
C11C N3C 1.379(7)
C11C C12C 1.435(9)
C12C C13C 1.386(8)
C12C H12C 0.9500
C13C C14C 1.410(9)
C13C H13C 0.9500
C14C N3C 1.357(8)
C14C C15C 1.447(7)
C15C C28C 1.454(8)
C16C C17C 1.363(9)
C16C C21C 1.430(8)
C17C C18C 1.399(9)
C17C H17C 0.9500
C18C C19C 1.373(9)
C18C H18C 0.9500
C19C C20C 1.390(9)
C19C N4C 1.454(8)
C20C C21C 1.383(9)
C20C H20C 0.9500
C21C H21C 0.9500
C22C C27C 1.397(8)
C22C C23C 1.399(8)
C23C C24C 1.387(7)
C23C H23C 0.9500
C24C C25C 1.362(9)
C24C H24C 0.9500
C25C C26C 1.369(9)
C25C N5C 1.479(7)
C26C C27C 1.397(8)
C26C H26C 0.9500
C27C H27C 0.9500
C28C C29C 1.403(9)
C28C C33C 1.417(8)
C29C C30C 1.372(8)
C29C H29C 0.9500
C30C C31C 1.394(9)
C30C H30C 0.9500
C31C C32C 1.360(10)
C31C N6C 1.471(8)
C32C C33C 1.363(8)
C32C H32C 0.9500
C33C H33C 0.9500
C34C O7C 1.405(7)
C34C H34G 0.9800
C34C H34H 0.9800
C34C H34I 0.9800
C1D N1D 1.358(7)
C1D C15D 1.437(8)
C1D C2D 1.436(8)
C2D C3D 1.363(8)
C2D H2D 0.9500
C3D C4D 1.438(8)
C3D H3D 0.9500
C4D N1D 1.377(7)
C4D C5D 1.416(8)
C5D C6D 1.417(8)
C5D C16D 1.481(7)
C6D N2D 1.370(7)
C6D C7D 1.454(8)
C7D C8D 1.363(9)
C7D H7D 0.9500
C8D C9D 1.415(8)
C8D H8D 0.9500
C9D N2D 1.331(8)
C9D C10D 1.452(7)
C10D C11D 1.384(8)
C10D C22D 1.481(9)
C11D N3D 1.370(7)
C11D C12D 1.446(8)
C12D C13D 1.380(8)
C12D H12D 0.9500
C13D C14D 1.427(8)
C13D H13D 0.9500
C14D N3D 1.357(7)
C14D C15D 1.410(8)
C15D C28D 1.470(7)
C16D C17D 1.390(9)
C16D C21D 1.406(8)
C17D C18D 1.371(8)
C17D H17D 0.9500
C18D C19D 1.409(9)
C18D H18D 0.9500
C19D C20D 1.363(9)
C19D N4D 1.457(7)
C20D C21D 1.390(8)
C20D H20D 0.9500
C21D H21D 0.9500
C22D C27D 1.374(8)
C22D C23D 1.400(9)
C23D C24D 1.379(9)
C23D H23D 0.9500
C24D C25D 1.381(9)
C24D H24D 0.9500
C25D C26D 1.346(9)
C25D N5D 1.476(9)
C26D C27D 1.383(8)
C26D H26D 0.9500
C27D H27D 0.9500
C28D C33D 1.391(8)
C28D C29D 1.423(8)
C29D C30D 1.368(8)
C29D H29D 0.9500
C30D C31D 1.376(9)
C30D H30D 0.9500
C31D C32D 1.376(8)
C31D N6D 1.460(7)
C32D C33D 1.381(8)
C32D H32D 0.9500
C33D H33D 0.9500
C34D O7D 1.405(7)
C34D H34J 0.9800
C34D H34K 0.9800
C34D H34L 0.9800
C2S Cl6S 1.720(8)
C2S Cl5S 1.736(8)
C2S Cl4S 1.750(6)
C2S H2S 1.0000
C5S Cl15 1.594(7)
C5S Cl10 1.650(6)
C5S Cl16 1.685(8)
C5S Cl11 1.761(6)
C5S Cl14 1.922(7)
C5S Cl12 1.934(6)
C5S H5S 1.0000
C6S Cl17 1.721(8)
C6S Cl19 1.741(10)
C6S Cl18 1.748(8)
C6S H6S 1.0000
C1T Cl1T 1.703(9)
C1T Cl3T 1.713(9)
C1T Cl2T 1.762(9)
C1T H6S 0.7809
C1T H1T 1.0000
Cl3T H6S 1.0499
N4A O1A 1.208(7)
N4A O2A 1.236(8)
N5A O3A 1.212(7)
N5A O4A 1.256(7)
N6A O6A 1.215(7)
N6A O5A 1.227(7)
N4B O1B 1.208(8)
N4B O2B 1.239(8)
N5B O3B 1.216(8)
N5B O4B 1.241(8)
N6B O5B 1.218(8)
N6B O6B 1.227(8)
N4C O1C 1.215(8)
N4C O2C 1.234(8)
N5C O3C 1.208(7)
N5C O4C 1.244(8)
N6C O5C 1.219(8)
N6C O6C 1.228(8)
N4D O1D 1.201(7)
N4D O2D 1.232(7)
N5D O3D 1.215(9)
N5D O4D 1.238(8)
N6D O6D 1.220(6)
N6D O5D 1.228(7)
